data_1503222
loop_
_publ_author_name
'Fujiwara, Kyohei'
'Kurahashi, Takuya'
'Matsubara, Seijiro'

_publ_section_title
;
 Decarbonylative cycloaddition of phthalimides with 1,3-dienes.
;
_journal_issue 20
_journal_name_full 'Organic letters'
_journal_page_first 4548
_journal_page_last 4551
_journal_paper_doi 10.1021/ol101842y
_journal_volume 12
_journal_year 2010
_chemical_formula_sum 'C19 H21 N3 O'
_chemical_formula_weight 307.39
_chemical_name_systematic
; 
 ? 
;
_space_group_IT_number 2
_symmetry_cell_setting triclinic
_symmetry_space_group_name_Hall '-P 1'
_symmetry_space_group_name_H-M 'P -1'
_atom_sites_solution_hydrogens geom
_atom_sites_solution_primary direct
_atom_sites_solution_secondary difmap
_audit_creation_method SHELXL-97
_cell_angle_alpha 91.696(2)
_cell_angle_beta 104.085(2)
_cell_angle_gamma 97.966(2)
_cell_formula_units_Z 4
_cell_length_a 10.6196(11)
_cell_length_b 11.8470(12)
_cell_length_c 13.8430(15)
_cell_measurement_reflns_used 3044
_cell_measurement_temperature 273(2)
_cell_measurement_theta_max 25.30
_cell_measurement_theta_min 2.19
_cell_volume 1669.3(3)
_computing_cell_refinement 'Bruker SMART'
_computing_data_collection 'Bruker SMART'
_computing_data_reduction 'Bruker SAINT'
_computing_molecular_graphics 'Bruker SHELXTL'
_computing_publication_material 'Bruker SHELXTL'
_computing_structure_refinement 'SHELXL-97 (Sheldrick, 1997)'
_computing_structure_solution 'SHELXS-97 (Sheldrick, 1990)'
_diffrn_ambient_temperature 273(2)
_diffrn_measured_fraction_theta_full 0.968
_diffrn_measured_fraction_theta_max 0.968
_diffrn_measurement_device_type 'CCD area detector'
_diffrn_measurement_method 'phi and omega scans'
_diffrn_radiation_monochromator graphite
_diffrn_radiation_source 'fine-focus sealed tube'
_diffrn_radiation_type MoK\a
_diffrn_radiation_wavelength 0.71073
_diffrn_reflns_av_R_equivalents 0.0146
_diffrn_reflns_av_sigmaI/netI 0.0294
_diffrn_reflns_limit_h_max 13
_diffrn_reflns_limit_h_min -11
_diffrn_reflns_limit_k_max 15
_diffrn_reflns_limit_k_min -15
_diffrn_reflns_limit_l_max 17
_diffrn_reflns_limit_l_min -15
_diffrn_reflns_number 10279
_diffrn_reflns_theta_full 27.04
_diffrn_reflns_theta_max 27.04
_diffrn_reflns_theta_min 1.52
_exptl_absorpt_coefficient_mu 0.077
_exptl_absorpt_correction_T_max 0.9847
_exptl_absorpt_correction_T_min 0.9407
_exptl_absorpt_correction_type none
_exptl_crystal_colour colorless
_exptl_crystal_density_diffrn 1.223
_exptl_crystal_density_method 'not measured'
_exptl_crystal_description prism
_exptl_crystal_F_000 656
_exptl_crystal_size_max 0.80
_exptl_crystal_size_mid 0.60
_exptl_crystal_size_min 0.20
_refine_diff_density_max 0.229
_refine_diff_density_min -0.175
_refine_diff_density_rms 0.034
_refine_ls_extinction_method none
_refine_ls_goodness_of_fit_ref 1.034
_refine_ls_hydrogen_treatment constr
_refine_ls_matrix_type full
_refine_ls_number_parameters 415
_refine_ls_number_reflns 7096
_refine_ls_number_restraints 0
_refine_ls_restrained_S_all 1.034
_refine_ls_R_factor_all 0.0743
_refine_ls_R_factor_gt 0.0520
_refine_ls_shift/su_max 0.000
_refine_ls_shift/su_mean 0.000
_refine_ls_structure_factor_coef Fsqd
_refine_ls_weighting_details 'calc w=1/[\s^2^(Fo^2^)+(0.0740P)^2^+0.1767P] where P=(Fo^2^+2Fc^2^)/3'
_refine_ls_weighting_scheme calc
_refine_ls_wR_factor_gt 0.1354
_refine_ls_wR_factor_ref 0.1502
_reflns_number_gt 4919
_reflns_number_total 7096
_reflns_threshold_expression >2sigma(I)
_cod_data_source_file ol101842y_si_004.cif
_cod_data_source_block 3pa
_cod_depositor_comments
;
The following automatic conversions were performed:

'_symmetry_cell_setting' value 'Triclinic' changed to 'triclinic'
according to /home/saulius/struct/CIF-dictionaries/cif_core.dic
dictionary named 'cif_core.dic' version 2.4.2 from 2011-04-26.

Automatic conversion script
Id: cif_fix_values 1715 2011-07-08 13:25:40Z adriana 
;
_cod_original_sg_symbol_H-M P-1
_cod_database_code 1503222

loop_
_symmetry_equiv_pos_as_xyz
'x, y, z'
'-x, -y, -z'

loop_
_atom_site_label
_atom_site_type_symbol
_atom_site_fract_x
_atom_site_fract_y
_atom_site_fract_z
_atom_site_U_iso_or_equiv
_atom_site_adp_type
_atom_site_occupancy
_atom_site_symmetry_multiplicity
_atom_site_calc_flag
_atom_site_refinement_flags
C5 C 0.19795(14) 0.67840(13) 1.01986(11) 0.0464(3) Uani 1 1 d .
N6 N 0.22301(12) 0.72482(10) 0.93522(9) 0.0495(3) Uani 1 1 d .
C6 C 0.18092(14) 0.55300(13) 1.01914(11) 0.0478(4) Uani 1 1 d .
O2 O 0.18989(12) 0.74087(10) 1.08952(9) 0.0646(3) Uani 1 1 d .
N3 N 0.22933(13) 0.84236(11) 0.93275(10) 0.0559(3) Uani 1 1 d .
C11 C 0.16102(15) 0.48735(14) 0.92894(13) 0.0541(4) Uani 1 1 d .
C13 C 0.26235(15) 0.65873(14) 0.85761(11) 0.0527(4) Uani 1 1 d .
C18 C 0.40206(15) 0.63196(14) 0.89355(12) 0.0555(4) Uani 1 1 d .
C7 C 0.18224(16) 0.49772(15) 1.10833(13) 0.0589(4) Uani 1 1 d .
C19 C 0.47740(17) 0.65893(15) 0.98388(14) 0.0639(5) Uani 1 1 d .
H19A H 0.5624 0.6414 1.0003 0.077 Uiso 1 1 calc R
H19B H 0.4457 0.6955 1.0314 0.077 Uiso 1 1 calc R
C8 C 0.16296(18) 0.37867(17) 1.10381(18) 0.0764(6) Uani 1 1 d .
H8 H 0.1642 0.3411 1.1620 0.092 Uiso 1 1 calc R
N4 N 0.20331(17) 0.55607(16) 1.19816(12) 0.0841(5) Uani 1 1 d .
H4A H 0.2046 0.5196 1.2511 0.101 Uiso 1 1 calc R
H4B H 0.2154 0.6295 1.2021 0.101 Uiso 1 1 calc R
C10 C 0.14177(18) 0.37013(16) 0.92771(18) 0.0748(6) Uani 1 1 d .
H10 H 0.1283 0.3265 0.8681 0.090 Uiso 1 1 calc R
C12 C 0.16210(16) 0.54950(16) 0.83628(12) 0.0620(4) Uani 1 1 d .
H12A H 0.0753 0.5687 0.8082 0.074 Uiso 1 1 calc R
H12B H 0.1829 0.4998 0.7873 0.074 Uiso 1 1 calc R
C9 C 0.1425(2) 0.31710(17) 1.0162(2) 0.0860(7) Uani 1 1 d .
H9 H 0.1287 0.2378 1.0150 0.103 Uiso 1 1 calc R
C2 C 0.12329(17) 0.89426(15) 0.89193(15) 0.0696(5) Uani 1 1 d .
H2 H 0.0399 0.8579 0.8588 0.084 Uiso 1 1 calc R
C4 C 0.33332(17) 0.92299(15) 0.97694(15) 0.0688(5) Uani 1 1 d .
H4 H 0.4164 0.9096 1.0108 0.083 Uiso 1 1 calc R
C3 C 0.2935(2) 1.02636(17) 0.96246(19) 0.0872(7) Uani 1 1 d .
H3 H 0.3446 1.0969 0.9845 0.105 Uiso 1 1 calc R
C14 C 0.2535(2) 0.7263(2) 0.76350(13) 0.0805(6) Uani 1 1 d .
H14A H 0.1632 0.7377 0.7367 0.097 Uiso 1 1 calc R
H14B H 0.3065 0.8009 0.7816 0.097 Uiso 1 1 calc R
C17 C 0.4498(2) 0.5728(2) 0.81487(16) 0.0870(6) Uani 1 1 d .
H17A H 0.3985 0.4975 0.7968 0.104 Uiso 1 1 calc R
H17B H 0.5408 0.5633 0.8415 0.104 Uiso 1 1 calc R
C1 C 0.1619(2) 1.00794(17) 0.90847(19) 0.0885(7) Uani 1 1 d .
H1 H 0.1101 1.0642 0.8877 0.106 Uiso 1 1 calc R
C16 C 0.4385(3) 0.6404(3) 0.72258(19) 0.1210(10) Uani 1 1 d .
H16A H 0.4987 0.7116 0.7387 0.145 Uiso 1 1 calc R
H16B H 0.4629 0.5972 0.6711 0.145 Uiso 1 1 calc R
C15 C 0.3001(3) 0.6655(3) 0.68377(16) 0.1111(9) Uani 1 1 d .
H15A H 0.2415 0.5945 0.6606 0.133 Uiso 1 1 calc R
H15B H 0.2969 0.7128 0.6274 0.133 Uiso 1 1 calc R
N5 N 0.22685(12) 0.21243(10) 0.45748(9) 0.0474(3) Uani 1 1 d .
C25 C 0.17683(14) 0.02505(13) 0.37136(12) 0.0510(4) Uani 1 1 d .
C24 C 0.19379(15) 0.14984(13) 0.36698(12) 0.0510(4) Uani 1 1 d .
N1 N 0.22498(13) 0.32889(10) 0.45301(10) 0.0507(3) Uani 1 1 d .
C30 C 0.16967(14) -0.02329(13) 0.46102(13) 0.0545(4) Uani 1 1 d .
O1 O 0.17592(14) 0.19798(11) 0.28921(9) 0.0764(4) Uani 1 1 d .
C32 C 0.27987(14) 0.16479(13) 0.55438(11) 0.0470(4) Uani 1 1 d .
C31 C 0.18759(16) 0.05335(14) 0.55280(13) 0.0581(4) Uani 1 1 d .
H31A H 0.2222 0.0130 0.6110 0.070 Uiso 1 1 calc R
H31B H 0.1026 0.0711 0.5572 0.070 Uiso 1 1 calc R
C29 C 0.14305(18) -0.14049(16) 0.46409(19) 0.0767(6) Uani 1 1 d .
H29 H 0.1401 -0.1730 0.5240 0.092 Uiso 1 1 calc R
C23 C 0.32625(17) 0.41169(14) 0.45084(12) 0.0590(4) Uani 1 1 d .
H23 H 0.4121 0.4013 0.4530 0.071 Uiso 1 1 calc R
C37 C 0.42105(15) 0.14374(14) 0.56521(13) 0.0567(4) Uani 1 1 d .
C20 C 0.11426(18) 0.37603(15) 0.44761(14) 0.0659(5) Uani 1 1 d .
H20 H 0.0319 0.3370 0.4472 0.079 Uiso 1 1 calc R
C26 C 0.16090(16) -0.04666(16) 0.28323(15) 0.0650(5) Uani 1 1 d .
C33 C 0.27570(19) 0.24736(17) 0.64100(12) 0.0672(5) Uani 1 1 d .
H33A H 0.3231 0.3217 0.6344 0.081 Uiso 1 1 calc R
H33B H 0.1852 0.2563 0.6371 0.081 Uiso 1 1 calc R
N2 N 0.17623(18) -0.00702(17) 0.19628(13) 0.0881(5) Uani 1 1 d .
H2A H 0.1669 -0.0539 0.1455 0.106 Uiso 1 1 calc R
H2B H 0.1953 0.0652 0.1914 0.106 Uiso 1 1 calc R
C22 C 0.2783(2) 0.51251(15) 0.44494(13) 0.0688(5) Uani 1 1 d .
H22 H 0.3258 0.5841 0.4427 0.083 Uiso 1 1 calc R
C38 C 0.48576(17) 0.16060(16) 0.49637(15) 0.0707(5) Uani 1 1 d .
H38A H 0.5728 0.1485 0.5090 0.085 Uiso 1 1 calc R
H38B H 0.4447 0.1847 0.4348 0.085 Uiso 1 1 calc R
C28 C 0.1208(2) -0.20900(17) 0.3769(3) 0.0935(8) Uani 1 1 d .
H28 H 0.0991 -0.2876 0.3785 0.112 Uiso 1 1 calc R
C27 C 0.1297(2) -0.16469(18) 0.2902(2) 0.0857(7) Uani 1 1 d .
H27 H 0.1149 -0.2134 0.2334 0.103 Uiso 1 1 calc R
C21 C 0.1451(2) 0.48949(16) 0.44292(16) 0.0790(6) Uani 1 1 d .
H21 H 0.0880 0.5430 0.4390 0.095 Uiso 1 1 calc R
C36 C 0.4841(2) 0.1047(2) 0.66600(16) 0.0903(7) Uani 1 1 d .
H36A H 0.5754 0.0991 0.6697 0.108 Uiso 1 1 calc R
H36B H 0.4402 0.0294 0.6740 0.108 Uiso 1 1 calc R
C34 C 0.3357(2) 0.2052(2) 0.74225(14) 0.0938(7) Uani 1 1 d .
H34A H 0.3338 0.2607 0.7946 0.113 Uiso 1 1 calc R
H34B H 0.2842 0.1339 0.7515 0.113 Uiso 1 1 calc R
C35 C 0.4765(3) 0.1870(3) 0.75006(16) 0.1133(9) Uani 1 1 d .
H35A H 0.5115 0.1567 0.8138 0.136 Uiso 1 1 calc R
H35B H 0.5297 0.2597 0.7471 0.136 Uiso 1 1 calc R

loop_
_atom_site_aniso_label
_atom_site_aniso_U_11
_atom_site_aniso_U_22
_atom_site_aniso_U_33
_atom_site_aniso_U_23
_atom_site_aniso_U_13
_atom_site_aniso_U_12
C5 0.0403(8) 0.0544(9) 0.0431(8) 0.0046(7) 0.0082(6) 0.0061(6)
N6 0.0521(8) 0.0503(7) 0.0489(7) 0.0122(6) 0.0147(6) 0.0109(6)
C6 0.0399(8) 0.0521(9) 0.0524(9) 0.0093(7) 0.0135(6) 0.0060(6)
O2 0.0792(8) 0.0624(7) 0.0548(7) -0.0027(6) 0.0237(6) 0.0081(6)
N3 0.0476(8) 0.0520(8) 0.0658(9) 0.0177(6) 0.0084(6) 0.0066(6)
C11 0.0392(8) 0.0568(9) 0.0640(10) -0.0024(8) 0.0129(7) 0.0009(7)
C13 0.0494(9) 0.0707(10) 0.0385(8) 0.0096(7) 0.0111(6) 0.0098(7)
C18 0.0478(9) 0.0660(10) 0.0553(10) 0.0119(8) 0.0178(7) 0.0074(7)
C7 0.0464(9) 0.0662(11) 0.0675(11) 0.0220(9) 0.0176(8) 0.0106(8)
C19 0.0464(9) 0.0768(12) 0.0665(11) 0.0104(9) 0.0082(8) 0.0125(8)
C8 0.0625(12) 0.0699(13) 0.1044(17) 0.0378(12) 0.0286(11) 0.0148(9)
N4 0.1059(14) 0.0975(12) 0.0517(9) 0.0281(9) 0.0232(9) 0.0136(10)
C10 0.0562(11) 0.0593(11) 0.1068(16) -0.0148(11) 0.0245(10) -0.0012(8)
C12 0.0501(9) 0.0809(12) 0.0498(9) -0.0099(8) 0.0073(7) 0.0038(8)
C9 0.0684(13) 0.0493(11) 0.148(2) 0.0202(13) 0.0404(14) 0.0071(9)
C2 0.0499(10) 0.0660(11) 0.0891(14) 0.0219(10) 0.0058(9) 0.0127(8)
C4 0.0505(10) 0.0629(11) 0.0844(13) 0.0163(9) 0.0051(9) -0.0023(8)
C3 0.0728(14) 0.0564(11) 0.1242(19) 0.0176(12) 0.0144(12) -0.0032(10)
C14 0.0858(14) 0.1122(16) 0.0495(10) 0.0301(10) 0.0199(9) 0.0250(12)
C17 0.0696(13) 0.1225(18) 0.0805(14) 0.0010(13) 0.0344(11) 0.0270(12)
C1 0.0701(14) 0.0629(12) 0.131(2) 0.0324(12) 0.0149(13) 0.0174(10)
C16 0.118(2) 0.189(3) 0.0827(17) 0.0220(18) 0.0642(16) 0.040(2)
C15 0.130(2) 0.170(3) 0.0502(12) 0.0322(14) 0.0404(13) 0.0417(19)
N5 0.0525(7) 0.0434(7) 0.0455(7) 0.0075(5) 0.0079(5) 0.0110(5)
C25 0.0395(8) 0.0495(9) 0.0613(10) 0.0025(7) 0.0056(7) 0.0107(6)
C24 0.0484(9) 0.0552(9) 0.0472(9) 0.0076(7) 0.0056(7) 0.0103(7)
N1 0.0533(8) 0.0445(7) 0.0559(8) 0.0078(6) 0.0154(6) 0.0091(6)
C30 0.0341(8) 0.0520(9) 0.0788(11) 0.0131(8) 0.0132(7) 0.0111(6)
O1 0.1077(11) 0.0680(8) 0.0469(7) 0.0135(6) 0.0042(7) 0.0155(7)
C32 0.0421(8) 0.0574(9) 0.0428(8) 0.0095(7) 0.0098(6) 0.0123(7)
C31 0.0466(9) 0.0704(11) 0.0624(10) 0.0249(8) 0.0188(7) 0.0132(8)
C29 0.0588(11) 0.0573(11) 0.1220(18) 0.0264(12) 0.0315(11) 0.0160(9)
C23 0.0598(10) 0.0594(10) 0.0555(10) 0.0029(8) 0.0169(8) -0.0025(8)
C37 0.0398(8) 0.0662(10) 0.0609(10) 0.0043(8) 0.0054(7) 0.0101(7)
C20 0.0589(10) 0.0602(10) 0.0853(13) 0.0197(9) 0.0225(9) 0.0203(8)
C26 0.0462(9) 0.0664(11) 0.0792(13) -0.0102(9) 0.0066(8) 0.0167(8)
C33 0.0728(12) 0.0832(12) 0.0497(10) 0.0036(9) 0.0181(8) 0.0209(10)
N2 0.0960(13) 0.1021(13) 0.0633(11) -0.0161(9) 0.0107(9) 0.0263(10)
C22 0.0981(15) 0.0472(10) 0.0600(11) 0.0059(8) 0.0233(10) 0.0005(9)
C38 0.0438(9) 0.0853(13) 0.0871(14) 0.0039(10) 0.0224(9) 0.0128(9)
C28 0.0753(14) 0.0444(11) 0.167(3) 0.0014(14) 0.0407(15) 0.0125(9)
C27 0.0657(13) 0.0605(12) 0.130(2) -0.0239(13) 0.0239(13) 0.0141(10)
C21 0.0914(15) 0.0592(11) 0.0976(16) 0.0206(10) 0.0334(12) 0.0289(10)
C36 0.0614(12) 0.1308(19) 0.0750(14) 0.0185(13) -0.0042(10) 0.0374(12)
C34 0.1122(19) 0.1245(19) 0.0456(10) 0.0040(11) 0.0137(11) 0.0322(15)
C35 0.108(2) 0.160(3) 0.0560(13) 0.0045(14) -0.0172(12) 0.0351(17)

loop_
_atom_type_symbol
_atom_type_description
_atom_type_scat_dispersion_real
_atom_type_scat_dispersion_imag
_atom_type_scat_source
C C 0.0033 0.0016 'International Tables Vol C Tables 4.2.6.8 and 6.1.1.4'
H H 0.0000 0.0000 'International Tables Vol C Tables 4.2.6.8 and 6.1.1.4'
N N 0.0061 0.0033 'International Tables Vol C Tables 4.2.6.8 and 6.1.1.4'
O O 0.0106 0.0060 'International Tables Vol C Tables 4.2.6.8 and 6.1.1.4'

loop_
_geom_angle_atom_site_label_1
_geom_angle_atom_site_label_2
_geom_angle_atom_site_label_3
_geom_angle
O2 C5 N6 120.01(14)
O2 C5 C6 124.01(14)
N6 C5 C6 115.99(13)
C5 N6 N3 116.02(12)
C5 N6 C13 123.10(12)
N3 N6 C13 120.18(12)
C11 C6 C7 119.60(15)
C11 C6 C5 119.94(14)
C7 C6 C5 120.46(14)
C4 N3 C2 109.56(14)
C4 N3 N6 127.05(14)
C2 N3 N6 123.11(13)
C10 C11 C6 120.03(17)
C10 C11 C12 122.13(16)
C6 C11 C12 117.84(14)
N6 C13 C18 112.09(12)
N6 C13 C12 104.00(12)
C18 C13 C12 111.23(14)
N6 C13 C14 109.96(14)
C18 C13 C14 108.68(13)
C12 C13 C14 110.85(15)
C19 C18 C17 121.50(17)
C19 C18 C13 124.52(15)
C17 C18 C13 113.97(15)
N4 C7 C8 118.95(17)
N4 C7 C6 122.54(16)
C8 C7 C6 118.50(18)
C18 C19 H19A 120.0
C18 C19 H19B 120.0
H19A C19 H19B 120.0
C9 C8 C7 121.00(19)
C9 C8 H8 119.5
C7 C8 H8 119.5
C7 N4 H4A 120.0
C7 N4 H4B 120.0
H4A N4 H4B 120.0
C11 C10 C9 119.59(19)
C11 C10 H10 120.2
C9 C10 H10 120.2
C11 C12 C13 111.76(13)
C11 C12 H12A 109.3
C13 C12 H12A 109.3
C11 C12 H12B 109.3
C13 C12 H12B 109.3
H12A C12 H12B 107.9
C8 C9 C10 121.27(18)
C8 C9 H9 119.4
C10 C9 H9 119.4
C1 C2 N3 107.37(16)
C1 C2 H2 126.3
N3 C2 H2 126.3
C3 C4 N3 107.34(17)
C3 C4 H4 126.3
N3 C4 H4 126.3
C4 C3 C1 107.78(18)
C4 C3 H3 126.1
C1 C3 H3 126.1
C15 C14 C13 112.13(18)
C15 C14 H14A 109.2
C13 C14 H14A 109.2
C15 C14 H14B 109.2
C13 C14 H14B 109.2
H14A C14 H14B 107.9
C18 C17 C16 111.25(19)
C18 C17 H17A 109.4
C16 C17 H17A 109.4
C18 C17 H17B 109.4
C16 C17 H17B 109.4
H17A C17 H17B 108.0
C2 C1 C3 107.93(17)
C2 C1 H1 126.0
C3 C1 H1 126.0
C15 C16 C17 111.02(18)
C15 C16 H16A 109.4
C17 C16 H16A 109.4
C15 C16 H16B 109.4
C17 C16 H16B 109.4
H16A C16 H16B 108.0
C16 C15 C14 111.7(2)
C16 C15 H15A 109.3
C14 C15 H15A 109.3
C16 C15 H15B 109.3
C14 C15 H15B 109.3
H15A C15 H15B 107.9
C24 N5 N1 115.92(12)
C24 N5 C32 123.69(12)
N1 N5 C32 119.85(12)
C30 C25 C26 120.05(15)
C30 C25 C24 119.70(14)
C26 C25 C24 120.17(15)
O1 C24 N5 120.30(14)
O1 C24 C25 123.59(15)
N5 C24 C25 116.05(13)
C20 N1 C23 109.80(14)
C20 N1 N5 122.52(13)
C23 N1 N5 127.66(13)
C29 C30 C25 120.17(18)
C29 C30 C31 120.56(17)
C25 C30 C31 119.25(14)
N5 C32 C37 111.38(12)
N5 C32 C31 104.45(12)
C37 C32 C31 111.48(13)
N5 C32 C33 110.07(12)
C37 C32 C33 109.07(13)
C31 C32 C33 110.33(13)
C30 C31 C32 113.19(13)
C30 C31 H31A 108.9
C32 C31 H31A 108.9
C30 C31 H31B 108.9
C32 C31 H31B 108.9
H31A C31 H31B 107.8
C30 C29 C28 119.3(2)
C30 C29 H29 120.4
C28 C29 H29 120.4
N1 C23 C22 106.97(16)
N1 C23 H23 126.5
C22 C23 H23 126.5
C38 C37 C36 121.61(16)
C38 C37 C32 124.62(16)
C36 C37 C32 113.73(15)
C21 C20 N1 107.71(16)
C21 C20 H20 126.1
N1 C20 H20 126.1
N2 C26 C27 119.43(19)
N2 C26 C25 123.49(17)
C27 C26 C25 117.1(2)
C34 C33 C32 112.11(15)
C34 C33 H33A 109.2
C32 C33 H33A 109.2
C34 C33 H33B 109.2
C32 C33 H33B 109.2
H33A C33 H33B 107.9
C26 N2 H2A 120.0
C26 N2 H2B 120.0
H2A N2 H2B 120.0
C23 C22 C21 107.82(16)
C23 C22 H22 126.1
C21 C22 H22 126.1
C37 C38 H38A 120.0
C37 C38 H38B 120.0
H38A C38 H38B 120.0
C27 C28 C29 121.62(19)
C27 C28 H28 119.2
C29 C28 H28 119.2
C28 C27 C26 121.7(2)
C28 C27 H27 119.2
C26 C27 H27 119.2
C20 C21 C22 107.71(17)
C20 C21 H21 126.1
C22 C21 H21 126.1
C37 C36 C35 111.36(18)
C37 C36 H36A 109.4
C35 C36 H36A 109.4
C37 C36 H36B 109.4
C35 C36 H36B 109.4
H36A C36 H36B 108.0
C35 C34 C33 110.74(18)
C35 C34 H34A 109.5
C33 C34 H34A 109.5
C35 C34 H34B 109.5
C33 C34 H34B 109.5
H34A C34 H34B 108.1
C34 C35 C36 110.99(19)
C34 C35 H35A 109.4
C36 C35 H35A 109.4
C34 C35 H35B 109.4
C36 C35 H35B 109.4
H35A C35 H35B 108.0

loop_
_geom_bond_atom_site_label_1
_geom_bond_atom_site_label_2
_geom_bond_distance
C5 O2 1.2250(18)
C5 N6 1.3767(18)
C5 C6 1.471(2)
N6 N3 1.3866(17)
N6 C13 1.484(2)
C6 C11 1.406(2)
C6 C7 1.413(2)
N3 C4 1.360(2)
N3 C2 1.367(2)
C11 C10 1.374(2)
C11 C12 1.499(2)
C13 C18 1.526(2)
C13 C12 1.529(2)
C13 C14 1.540(2)
C18 C19 1.313(2)
C18 C17 1.502(3)
C7 N4 1.358(2)
C7 C8 1.394(3)
C19 H19A 0.9300
C19 H19B 0.9300
C8 C9 1.351(3)
C8 H8 0.9300
N4 H4A 0.8600
N4 H4B 0.8600
C10 C9 1.392(3)
C10 H10 0.9300
C12 H12A 0.9700
C12 H12B 0.9700
C9 H9 0.9300
C2 C1 1.348(3)
C2 H2 0.9300
C4 C3 1.355(3)
C4 H4 0.9300
C3 C1 1.399(3)
C3 H3 0.9300
C14 C15 1.517(3)
C14 H14A 0.9700
C14 H14B 0.9700
C17 C16 1.517(3)
C17 H17A 0.9700
C17 H17B 0.9700
C1 H1 0.9300
C16 C15 1.511(3)
C16 H16A 0.9700
C16 H16B 0.9700
C15 H15A 0.9700
C15 H15B 0.9700
N5 C24 1.379(2)
N5 N1 1.3857(16)
N5 C32 1.4834(18)
C25 C30 1.396(2)
C25 C26 1.427(2)
C25 C24 1.469(2)
C24 O1 1.2195(18)
N1 C20 1.357(2)
N1 C23 1.358(2)
C30 C29 1.382(2)
C30 C31 1.497(2)
C32 C37 1.526(2)
C32 C31 1.527(2)
C32 C33 1.538(2)
C31 H31A 0.9700
C31 H31B 0.9700
C29 C28 1.386(3)
C29 H29 0.9300
C23 C22 1.359(2)
C23 H23 0.9300
C37 C38 1.309(2)
C37 C36 1.509(3)
C20 C21 1.346(3)
C20 H20 0.9300
C26 N2 1.343(3)
C26 C27 1.403(3)
C33 C34 1.522(3)
C33 H33A 0.9700
C33 H33B 0.9700
N2 H2A 0.8600
N2 H2B 0.8600
C22 C21 1.396(3)
C22 H22 0.9300
C38 H38A 0.9300
C38 H38B 0.9300
C28 C27 1.343(3)
C28 H28 0.9300
C27 H27 0.9300
C21 H21 0.9300
C36 C35 1.521(3)
C36 H36A 0.9700
C36 H36B 0.9700
C34 C35 1.518(3)
C34 H34A 0.9700
C34 H34B 0.9700
C35 H35A 0.9700
C35 H35B 0.9700
